data_7155257
loop_
_publ_author_name
'Murphy, R. B.'
'Norman, R. E.'
'White, J. M.'
'Perkins, M. V.'
'Johnston, M. R.'

_publ_section_title
;
 Tetra-porphyrin molecular tweezers: two binding sites linked via a
 polycyclic scaffold and rotating phenyl diimide core.
;
_journal_issue 37
_journal_name_full 'Organic &amp; biomolecular chemistry'
_journal_page_first 8707
_journal_page_last 8720
_journal_paper_doi 10.1039/c6ob01588c
_journal_volume 14
_journal_year 2016
_chemical_formula_moiety 'C12 H9 N O4'
_chemical_formula_sum 'C12 H9 N O4'
_chemical_formula_weight 231.20
_chemical_name_systematic
; 
 ? 
;
_space_group_IT_number 15
_symmetry_cell_setting monoclinic
_symmetry_space_group_name_Hall '-C 2yc'
_symmetry_space_group_name_H-M 'C 1 2/c 1'
_atom_sites_solution_hydrogens geom
_atom_sites_solution_primary direct
_atom_sites_solution_secondary difmap
_audit_creation_method SHELXL-97
_audit_update_record
;
2016-06-18 deposited with the CCDC.
2016-08-18 downloaded from the CCDC.
;
_cell_angle_alpha 90.00
_cell_angle_beta 123.176(17)
_cell_angle_gamma 90.00
_cell_formula_units_Z 4
_cell_length_a 13.5746(16)
_cell_length_b 6.6256(4)
_cell_length_c 13.5089(16)
_cell_measurement_reflns_used 1273
_cell_measurement_temperature 150
_cell_measurement_theta_max 29.1368
_cell_measurement_theta_min 2.9995
_cell_volume 1016.9(3)
_computing_cell_refinement
;
CrysAlisPro, Agilent Technologies,
Version 1.171.35.21 (release 20-01-2012 CrysAlis171 .NET)
(compiled Jan 23 2012,18:06:46)
;
_computing_data_collection
;
CrysAlisPro, Agilent Technologies,
Version 1.171.35.21 (release 20-01-2012 CrysAlis171 .NET)
(compiled Jan 23 2012,18:06:46)
;
_computing_data_reduction
;
CrysAlisPro, Agilent Technologies,
Version 1.171.35.21 (release 20-01-2012 CrysAlis171 .NET)
(compiled Jan 23 2012,18:06:46)
;
_computing_molecular_graphics 'X-Seed_(Barbour 2003)'
_computing_publication_material 'SHELXL-97 (Sheldrick, 1997)'
_computing_structure_refinement 'SHELXL-97 (Sheldrick, 1997)'
_computing_structure_solution 'SHELXS-97 (Sheldrick, 1990)'
_diffrn_ambient_temperature 150
_diffrn_detector_area_resol_mean 16.1695
_diffrn_measured_fraction_theta_full 1.000
_diffrn_measured_fraction_theta_max 0.883
_diffrn_measurement_device_type 'Xcalibur, Eos'
_diffrn_measurement_method '\w scans'
_diffrn_radiation_monochromator graphite
_diffrn_radiation_source 'fine-focus sealed tube'
_diffrn_radiation_type MoK\a
_diffrn_radiation_wavelength 0.71073
_diffrn_reflns_av_R_equivalents 0.0330
_diffrn_reflns_av_sigmaI/netI 0.0321
_diffrn_reflns_limit_h_max 17
_diffrn_reflns_limit_h_min -17
_diffrn_reflns_limit_k_max 8
_diffrn_reflns_limit_k_min -8
_diffrn_reflns_limit_l_max 17
_diffrn_reflns_limit_l_min -18
_diffrn_reflns_number 4621
_diffrn_reflns_theta_full 25.00
_diffrn_reflns_theta_max 29.20
_diffrn_reflns_theta_min 3.42
_exptl_absorpt_coefficient_mu 0.115
_exptl_absorpt_correction_T_max 1.00000
_exptl_absorpt_correction_T_min 0.70400
_exptl_absorpt_correction_type multi-scan
_exptl_absorpt_process_details
;
CrysAlisPro, Agilent Technologies,
Version 1.171.35.21 (release 20-01-2012 CrysAlis171 .NET)
(compiled Jan 23 2012,18:06:46)
Empirical absorption correction using spherical harmonics,
 implemented in SCALE3 ABSPACK scaling algorithm.
;
_exptl_crystal_colour colourless
_exptl_crystal_density_diffrn 1.510
_exptl_crystal_density_method 'not measured'
_exptl_crystal_description block
_exptl_crystal_F_000 480
_exptl_crystal_size_max 0.412
_exptl_crystal_size_mid 0.383
_exptl_crystal_size_min 0.329
_refine_diff_density_max 0.337
_refine_diff_density_min -0.260
_refine_diff_density_rms 0.064
_refine_ls_extinction_method none
_refine_ls_goodness_of_fit_ref 1.025
_refine_ls_hydrogen_treatment constr
_refine_ls_matrix_type full
_refine_ls_number_parameters 78
_refine_ls_number_reflns 1218
_refine_ls_number_restraints 0
_refine_ls_restrained_S_all 1.025
_refine_ls_R_factor_all 0.0593
_refine_ls_R_factor_gt 0.0445
_refine_ls_shift/su_max 0.000
_refine_ls_shift/su_mean 0.000
_refine_ls_structure_factor_coef Fsqd
_refine_ls_weighting_details 'calc w=1/[\s^2^(Fo^2^)+(0.0638P)^2^+0.7090P] where P=(Fo^2^+2Fc^2^)/3'
_refine_ls_weighting_scheme calc
_refine_ls_wR_factor_gt 0.1119
_refine_ls_wR_factor_ref 0.1272
_reflns_number_gt 944
_reflns_number_total 1218
_reflns_threshold_expression >2sigma(I)
_cod_data_source_file c6ob01588c2.cif
_cod_data_source_block Rm2
_cod_depositor_comments
;Adding full bibliography for 7155256--7155259.cif.

 Adding full bibliography for 7155256--7155259.cif.
;
_cod_original_cell_volume 1016.94(18)
_cod_database_code 7155257

loop_
_symmetry_equiv_pos_as_xyz
'x, y, z'
'-x, y, -z+1/2'
'x+1/2, y+1/2, z'
'-x+1/2, y+1/2, -z+1/2'
'-x, -y, -z'
'x, -y, z-1/2'
'-x+1/2, -y+1/2, -z'
'x+1/2, -y+1/2, z-1/2'

loop_
_atom_site_label
_atom_site_type_symbol
_atom_site_fract_x
_atom_site_fract_y
_atom_site_fract_z
_atom_site_U_iso_or_equiv
_atom_site_adp_type
_atom_site_occupancy
_atom_site_symmetry_multiplicity
_atom_site_calc_flag
_atom_site_refinement_flags
O1 O 0.06296(9) 0.45687(15) 0.20114(9) 0.0195(3) Uani 1 1 d .
N2 N 0.0000 1.0529(3) 0.2500 0.0229(4) Uani 1 2 d S
H2 H 0.0000 1.1857 0.2500 0.027 Uiso 1 2 calc SR
C3 C -0.08542(13) 0.9409(2) 0.15611(13) 0.0207(4) Uani 1 1 d .
C5 C -0.01415(14) 0.6056(2) 0.11531(13) 0.0197(3) Uani 1 1 d .
H5 H -0.0782 0.5508 0.0370 0.024 Uiso 1 1 calc R
C6 C 0.14271(13) 0.5984(2) 0.29180(13) 0.0201(4) Uani 1 1 d .
H6 H 0.2121 0.5371 0.3641 0.024 Uiso 1 1 calc R
C7 C -0.05628(12) 0.71919(19) 0.18750(11) 0.0144(3) Uani 1 1 d .
C8 C 0.17123(15) 0.7356(2) 0.22059(16) 0.0292(4) Uani 1 1 d .
H8 H 0.2434 0.8037 0.2481 0.035 Uiso 1 1 calc R
C9 C 0.07538(16) 0.7409(2) 0.11280(15) 0.0277(4) Uani 1 1 d .
H9 H 0.0644 0.8141 0.0470 0.033 Uiso 1 1 calc R
O4 O -0.16759(11) 1.01078(18) 0.06524(10) 0.0372(4) Uani 1 1 d .

loop_
_atom_site_aniso_label
_atom_site_aniso_U_11
_atom_site_aniso_U_22
_atom_site_aniso_U_33
_atom_site_aniso_U_23
_atom_site_aniso_U_13
_atom_site_aniso_U_12
O1 0.0247(6) 0.0113(5) 0.0270(6) -0.0003(4) 0.0170(5) 0.0019(4)
N2 0.0353(11) 0.0081(8) 0.0241(10) 0.000 0.0155(9) 0.000
C3 0.0286(8) 0.0139(7) 0.0208(8) 0.0026(5) 0.0142(7) 0.0035(6)
C5 0.0290(8) 0.0136(6) 0.0195(7) -0.0013(5) 0.0152(6) 0.0008(6)
C6 0.0179(7) 0.0164(7) 0.0270(8) -0.0004(6) 0.0128(6) 0.0001(6)
C7 0.0182(7) 0.0092(6) 0.0152(7) 0.0005(5) 0.0088(6) 0.0011(5)
C8 0.0333(9) 0.0215(8) 0.0490(11) -0.0029(7) 0.0329(9) -0.0051(7)
C9 0.0480(10) 0.0173(7) 0.0377(9) 0.0011(6) 0.0361(9) 0.0006(7)
O4 0.0432(7) 0.0240(6) 0.0265(7) 0.0074(5) 0.0077(6) 0.0116(6)

loop_
_atom_type_symbol
_atom_type_description
_atom_type_scat_dispersion_real
_atom_type_scat_dispersion_imag
_atom_type_scat_source
C C 0.0033 0.0016 'International Tables Vol C Tables 4.2.6.8 and 6.1.1.4'
H H 0.0000 0.0000 'International Tables Vol C Tables 4.2.6.8 and 6.1.1.4'
O O 0.0106 0.0060 'International Tables Vol C Tables 4.2.6.8 and 6.1.1.4'
N N 0.0061 0.0033 'International Tables Vol C Tables 4.2.6.8 and 6.1.1.4'

loop_
_geom_angle_atom_site_label_1
_geom_angle_atom_site_label_2
_geom_angle_atom_site_label_3
_geom_angle
_geom_angle_site_symmetry_1
_geom_angle_site_symmetry_3
C5 O1 C6 96.61(11) . .
C3 N2 C3 114.73(17) . 2
C3 N2 H2 122.6 . .
C3 N2 H2 122.6 2 .
O4 C3 N2 124.88(15) . .
O4 C3 C7 127.38(14) . .
N2 C3 C7 107.74(13) . .
O1 C5 C9 100.53(12) . .
O1 C5 C7 100.32(10) . .
C9 C5 C7 107.34(11) . .
O1 C5 H5 115.5 . .
C9 C5 H5 115.5 . .
C7 C5 H5 115.5 . .
O1 C6 C8 100.56(12) . .
O1 C6 C7 101.26(10) . 2
C8 C6 C7 106.43(12) . 2
O1 C6 H6 115.5 . .
C8 C6 H6 115.5 . .
C7 C6 H6 115.5 2 .
C3 C7 C7 104.90(8) . 2
C3 C7 C5 114.74(11) . .
C7 C7 C5 101.64(12) 2 .
C3 C7 C6 115.94(11) . 2
C7 C7 C6 101.26(12) 2 2
C5 C7 C6 115.46(11) . 2
C9 C8 C6 106.00(14) . .
C9 C8 H8 127.0 . .
C6 C8 H8 127.0 . .
C8 C9 C5 106.04(13) . .
C8 C9 H9 127.0 . .
C5 C9 H9 127.0 . .

loop_
_geom_bond_atom_site_label_1
_geom_bond_atom_site_label_2
_geom_bond_distance
_geom_bond_site_symmetry_2
O1 C5 1.4430(17) .
O1 C6 1.4493(17) .
N2 C3 1.3765(18) .
N2 C3 1.3765(18) 2
N2 H2 0.8800 .
C3 O4 1.2112(18) .
C3 C7 1.5198(19) .
C5 C9 1.525(2) .
C5 C7 1.5669(18) .
C5 H5 1.0000 .
C6 C8 1.519(2) .
C6 C7 1.5664(19) 2
C6 H6 1.0000 .
C7 C7 1.537(3) 2
C7 C6 1.5665(19) 2
C8 C9 1.319(2) .
C8 H8 0.9500 .
C9 H9 0.9500 .

loop_
_geom_torsion_atom_site_label_1
_geom_torsion_atom_site_label_2
_geom_torsion_atom_site_label_3
_geom_torsion_atom_site_label_4
_geom_torsion
_geom_torsion_site_symmetry_1
_geom_torsion_site_symmetry_4
C3 N2 C3 O4 -179.65(17) 2 .
C3 N2 C3 C7 -0.29(7) 2 .
C6 O1 C5 C9 50.71(11) . .
C6 O1 C5 C7 -59.28(11) . .
C5 O1 C6 C8 -51.04(11) . .
C5 O1 C6 C7 58.26(11) . 2
O4 C3 C7 C7 -179.95(15) . 2
N2 C3 C7 C7 0.71(16) . 2
O4 C3 C7 C5 69.4(2) . .
N2 C3 C7 C5 -109.92(12) . .
O4 C3 C7 C6 -69.21(19) . 2
N2 C3 C7 C6 111.45(12) . 2
O1 C5 C7 C3 149.84(12) . .
C9 C5 C7 C3 45.28(17) . .
O1 C5 C7 C7 37.27(11) . 2
C9 C5 C7 C7 -67.30(12) . 2
O1 C5 C7 C6 -71.33(14) . 2
C9 C5 C7 C6 -175.89(12) . 2
O1 C6 C8 C9 32.68(15) . .
C7 C6 C8 C9 -72.51(15) 2 .
C6 C8 C9 C5 -0.34(16) . .
O1 C5 C9 C8 -32.26(14) . .
C7 C5 C9 C8 72.16(15) . .
